data_4114664
loop_
_publ_author_name
'Douglas J. E. Spencer'
'Nermeen W. Aboelella'
'Anne M. Reynolds'
'Patrick L. Holland'
'William B. Tolman'

_publ_section_title
;
 \b-Diketiminate Ligand Backbone Structural Effects on Cu(I)/O2
 Reactivity: Unique Copper-Superoxo and Bis(\m-oxo) Complexes
;
_journal_name_full 'Journal of the American Chemical Society'
_journal_page_first 2108
_journal_page_last 2109
_journal_paper_doi 10.1021/ja017820b
_journal_volume 124
_journal_year 2002
_chemical_compound_source 'Nermeen Abolella'
_chemical_formula_moiety 'C37 H56 N3 Cu'
_chemical_formula_sum 'C37 H56 Cu N3'
_chemical_formula_weight 606.39
_chemical_name_common 01357
_chemical_name_systematic
; 
 ? 
;
_space_group_IT_number 14
_symmetry_cell_setting monoclinic
_symmetry_space_group_name_Hall '-P 2yn'
_symmetry_space_group_name_H-M 'P 1 21/n 1'
_atom_sites_solution_hydrogens geom
_atom_sites_solution_primary direct
_atom_sites_solution_secondary difmap
_audit_creation_method SHELXL-97
_cell_angle_alpha 90.00
_cell_angle_beta 105.072(2)
_cell_angle_gamma 90.00
_cell_formula_units_Z 4
_cell_length_a 16.7396(14)
_cell_length_b 9.5039(8)
_cell_length_c 23.1323(19)
_cell_measurement_reflns_used 2512
_cell_measurement_temperature 173(2)
_cell_measurement_theta_max 49.939
_cell_measurement_theta_min 4.658
_cell_volume 3553.6(5)
_computing_cell_refinement 'SAINT, Bruker'
_computing_data_collection 'SMART, Bruker'
_computing_data_reduction 'SAINT, Bruker'
_computing_molecular_graphics 'SHELXTL, Bruker'
_computing_structure_refinement SHELXL-97
_computing_structure_solution SIR92
_diffrn_ambient_temperature 173(2)
_diffrn_measured_fraction_theta_full 0.996
_diffrn_measured_fraction_theta_max 0.996
_diffrn_measurement_device_type 'Siemens SMART Platform CCD'
_diffrn_measurement_method 'area detector, omega scans'
_diffrn_radiation_monochromator graphite
_diffrn_radiation_source 'normal-focus sealed tube'
_diffrn_radiation_type MoK\a
_diffrn_radiation_wavelength 0.71073
_diffrn_reflns_av_R_equivalents 0.0428
_diffrn_reflns_av_sigmaI/netI 0.0551
_diffrn_reflns_limit_h_max 19
_diffrn_reflns_limit_h_min -19
_diffrn_reflns_limit_k_max 9
_diffrn_reflns_limit_k_min -11
_diffrn_reflns_limit_l_max 22
_diffrn_reflns_limit_l_min -27
_diffrn_reflns_number 17634
_diffrn_reflns_theta_full 25.06
_diffrn_reflns_theta_max 25.06
_diffrn_reflns_theta_min 1.35
_exptl_absorpt_coefficient_mu 0.642
_exptl_absorpt_correction_T_max 1.000000
_exptl_absorpt_correction_T_min 0.864032
_exptl_absorpt_correction_type multi-scan
_exptl_absorpt_process_details 'SADABS, R. Blessing, 1995'
_exptl_crystal_colour yellow
_exptl_crystal_density_diffrn 1.133
_exptl_crystal_description block
_exptl_crystal_F_000 1312
_exptl_crystal_size_max 0.28
_exptl_crystal_size_mid 0.1
_exptl_crystal_size_min 0.1
_refine_diff_density_max 0.287
_refine_diff_density_min -0.701
_refine_diff_density_rms 0.051
_refine_ls_extinction_method none
_refine_ls_goodness_of_fit_ref 1.020
_refine_ls_hydrogen_treatment riding
_refine_ls_matrix_type full
_refine_ls_number_parameters 410
_refine_ls_number_reflns 6262
_refine_ls_number_restraints 0
_refine_ls_restrained_S_all 1.020
_refine_ls_R_factor_all 0.0833
_refine_ls_R_factor_gt 0.0482
_refine_ls_shift/su_max 0.001
_refine_ls_shift/su_mean 0.000
_refine_ls_structure_factor_coef Fsqd
_refine_ls_weighting_details 'calc w=1/[\s^2^(Fo^2^)+(0.0408P)^2^+2.0645P] where P=(Fo^2^+2Fc^2^)/3'
_refine_ls_weighting_scheme calc
_refine_ls_wR_factor_gt 0.0967
_refine_ls_wR_factor_ref 0.1079
_reflns_number_gt 4364
_reflns_number_total 6262
_reflns_threshold_expression >2sigma(I)
_cod_data_source_file ja017820b_1.cif
_cod_data_source_block 01357
_cod_depositor_comments
;
The following automatic conversions were performed:

'_exptl_absorpt_correction_type' value 'multi-scans' was replaced
with the value 'multi-scan' as specified in the replacement file
'src/cod-tools/trunk/data/replacement-values/replacement_values.lst'.

Automatic conversion script
Id: cif_fix_values 5376 2017-05-30 11:51:03Z andrius 
;
_cod_database_code 4114664

loop_
_symmetry_equiv_pos_as_xyz
'x, y, z'
'-x+1/2, y+1/2, -z+1/2'
'-x, -y, -z'
'x-1/2, -y-1/2, z-1/2'

loop_
_atom_site_label
_atom_site_type_symbol
_atom_site_fract_x
_atom_site_fract_y
_atom_site_fract_z
_atom_site_U_iso_or_equiv
_atom_site_adp_type
_atom_site_occupancy
_atom_site_symmetry_multiplicity
_atom_site_calc_flag
_atom_site_refinement_flags
_atom_site_disorder_assembly
_atom_site_disorder_group
Cu1 Cu 0.18950(2) 0.11192(5) 0.497428(15) 0.04748(15) Uani 1 1 d . . .
N1 N 0.24465(12) 0.1120(2) 0.43352(8) 0.0263(5) Uani 1 1 d . A .
N2 N 0.26685(13) 0.2131(2) 0.56012(9) 0.0268(5) Uani 1 1 d . A .
N3 N 0.1153(3) 0.0129(6) 0.5316(2) 0.0387(16) Uani 0.480(5) 1 d P A 1
C36 C 0.0775(4) -0.0150(8) 0.5635(3) 0.0420(19) Uani 0.480(5) 1 d P A 1
C37 C 0.0303(6) -0.0491(12) 0.6064(4) 0.055(3) Uani 0.480(5) 1 d P A 1
H37A H 0.0249 0.0352 0.6295 0.083 Uiso 0.480(5) 1 calc PR A 1
H37B H 0.0591 -0.1227 0.6336 0.083 Uiso 0.480(5) 1 calc PR A 1
H37C H -0.0248 -0.0827 0.5850 0.083 Uiso 0.480(5) 1 calc PR A 1
N3' N 0.0716(3) 0.0792(5) 0.46427(19) 0.0372(15) Uani 0.520(5) 1 d P A 2
C36' C 0.0072(4) 0.0664(7) 0.4313(3) 0.0356(16) Uani 0.520(5) 1 d P A 2
C37' C -0.0742(5) 0.0548(10) 0.3899(5) 0.059(3) Uani 0.520(5) 1 d P A 2
H37D H -0.1098 -0.0033 0.4079 0.088 Uiso 0.520(5) 1 calc PR A 2
H37E H -0.0694 0.0111 0.3526 0.088 Uiso 0.520(5) 1 calc PR A 2
H37F H -0.0985 0.1487 0.3814 0.088 Uiso 0.520(5) 1 calc PR A 2
C1 C 0.37267(16) 0.1701(3) 0.39637(11) 0.0310(7) Uani 1 1 d . A .
C2 C 0.31779(15) 0.1732(3) 0.44176(11) 0.0245(6) Uani 1 1 d . . .
C3 C 0.35528(15) 0.2470(3) 0.49494(11) 0.0265(6) Uani 1 1 d . A .
H3 H 0.4056 0.2915 0.4936 0.032 Uiso 1 1 calc R . .
C4 C 0.33466(15) 0.2693(3) 0.54953(11) 0.0251(6) Uani 1 1 d . . .
C5 C 0.39664(15) 0.3679(3) 0.59347(11) 0.0290(7) Uani 1 1 d . A .
C6 C 0.19369(15) 0.0504(3) 0.38018(11) 0.0263(6) Uani 1 1 d . . .
C7 C 0.18547(16) -0.0964(3) 0.37571(12) 0.0318(7) Uani 1 1 d . A .
C8 C 0.12649(18) -0.1536(3) 0.32728(13) 0.0411(8) Uani 1 1 d . . .
H8 H 0.1207 -0.2529 0.3237 0.049 Uiso 1 1 calc R A .
C9 C 0.07644(19) -0.0685(4) 0.28450(13) 0.0433(8) Uani 1 1 d . A .
H9 H 0.0362 -0.1088 0.2520 0.052 Uiso 1 1 calc R . .
C10 C 0.08534(18) 0.0750(3) 0.28927(12) 0.0383(8) Uani 1 1 d . . .
H10 H 0.0511 0.1329 0.2594 0.046 Uiso 1 1 calc R A .
C11 C 0.14306(16) 0.1383(3) 0.33652(11) 0.0308(7) Uani 1 1 d . A .
C12 C 0.23798(18) -0.1946(3) 0.42255(13) 0.0420(8) Uani 1 1 d . . .
H12 H 0.2794 -0.1358 0.4515 0.050 Uiso 1 1 calc R A .
C13 C 0.2856(2) -0.3019(4) 0.39528(17) 0.0635(11) Uani 1 1 d . A .
H13A H 0.3183 -0.3625 0.4270 0.095 Uiso 1 1 calc R . .
H13B H 0.3225 -0.2525 0.3755 0.095 Uiso 1 1 calc R . .
H13C H 0.2464 -0.3596 0.3659 0.095 Uiso 1 1 calc R . .
C14 C 0.1850(2) -0.2705(4) 0.45749(15) 0.0597(10) Uani 1 1 d . A .
H14A H 0.2201 -0.3326 0.4874 0.090 Uiso 1 1 calc R . .
H14B H 0.1426 -0.3265 0.4299 0.090 Uiso 1 1 calc R . .
H14C H 0.1583 -0.2011 0.4777 0.090 Uiso 1 1 calc R . .
C15 C 0.14923(18) 0.2974(3) 0.33998(12) 0.0375(7) Uani 1 1 d . . .
H15 H 0.2016 0.3216 0.3706 0.045 Uiso 1 1 calc R A .
C16 C 0.0780(2) 0.3605(4) 0.36067(18) 0.0660(11) Uani 1 1 d . A .
H16A H 0.0837 0.4631 0.3628 0.099 Uiso 1 1 calc R . .
H16B H 0.0787 0.3234 0.4003 0.099 Uiso 1 1 calc R . .
H16C H 0.0255 0.3356 0.3322 0.099 Uiso 1 1 calc R . .
C17 C 0.1538(2) 0.3643(4) 0.28053(14) 0.0580(10) Uani 1 1 d . A .
H17A H 0.1581 0.4668 0.2851 0.087 Uiso 1 1 calc R . .
H17B H 0.1038 0.3406 0.2493 0.087 Uiso 1 1 calc R . .
H17C H 0.2025 0.3283 0.2692 0.087 Uiso 1 1 calc R . .
C18 C 0.24628(15) 0.2029(3) 0.61620(10) 0.0259(6) Uani 1 1 d . . .
C19 C 0.28259(15) 0.0969(3) 0.65680(11) 0.0281(6) Uani 1 1 d . A .
C20 C 0.25426(19) 0.0772(3) 0.70786(12) 0.0396(8) Uani 1 1 d . . .
H20 H 0.2785 0.0059 0.7357 0.048 Uiso 1 1 calc R A .
C21 C 0.1918(2) 0.1592(4) 0.71856(13) 0.0469(9) Uani 1 1 d . A .
H21 H 0.1738 0.1455 0.7539 0.056 Uiso 1 1 calc R . .
C22 C 0.15580(18) 0.2607(4) 0.67813(13) 0.0430(8) Uani 1 1 d . . .
H22 H 0.1123 0.3160 0.6857 0.052 Uiso 1 1 calc R A .
C23 C 0.18129(17) 0.2850(3) 0.62626(12) 0.0347(7) Uani 1 1 d . A .
C24 C 0.34886(17) 0.0007(3) 0.64472(12) 0.0348(7) Uani 1 1 d . . .
H24 H 0.3736 0.0491 0.6151 0.042 Uiso 1 1 calc R A .
C25 C 0.3105(2) -0.1361(4) 0.6164(2) 0.0837(14) Uani 1 1 d . A .
H25A H 0.3537 -0.1968 0.6085 0.126 Uiso 1 1 calc R . .
H25B H 0.2693 -0.1156 0.5787 0.126 Uiso 1 1 calc R . .
H25C H 0.2836 -0.1841 0.6438 0.126 Uiso 1 1 calc R . .
C26 C 0.41853(19) -0.0283(5) 0.70060(14) 0.0622(11) Uani 1 1 d . A .
H26A H 0.4597 -0.0898 0.6903 0.093 Uiso 1 1 calc R . .
H26B H 0.3959 -0.0744 0.7308 0.093 Uiso 1 1 calc R . .
H26C H 0.4447 0.0607 0.7167 0.093 Uiso 1 1 calc R . .
C27 C 0.1368(2) 0.3946(4) 0.58213(15) 0.0566(10) Uani 1 1 d . . .
H27 H 0.1835 0.4097 0.5632 0.068 Uiso 1 1 calc R A 1
C28 C 0.1404(2) 0.5415(4) 0.60859(16) 0.0584(10) Uani 1 1 d . A .
H28A H 0.1118 0.6076 0.5776 0.088 Uiso 1 1 calc R . .
H28B H 0.1983 0.5703 0.6238 0.088 Uiso 1 1 calc R . .
H28C H 0.1134 0.5413 0.6414 0.088 Uiso 1 1 calc R . .
C29 C 0.0793(12) 0.3689(17) 0.5299(8) 0.083(7) Uani 0.314(13) 1 d P A 1
H29A H 0.0601 0.4583 0.5100 0.125 Uiso 0.314(13) 1 calc PR A 1
H29B H 0.0324 0.3185 0.5382 0.125 Uiso 0.314(13) 1 calc PR A 1
H29C H 0.1040 0.3114 0.5039 0.125 Uiso 0.314(13) 1 calc PR A 1
C29' C 0.0394(3) 0.3507(6) 0.5635(3) 0.052(2) Uani 0.686(13) 1 d P A 2
H29D H 0.0079 0.4193 0.5349 0.078 Uiso 0.686(13) 1 calc PR A 2
H29E H 0.0184 0.3494 0.5994 0.078 Uiso 0.686(13) 1 calc PR A 2
H29F H 0.0331 0.2571 0.5452 0.078 Uiso 0.686(13) 1 calc PR A 2
C30 C 0.33855(18) 0.0849(4) 0.33885(13) 0.0468(9) Uani 1 1 d . . .
H30A H 0.3284 -0.0122 0.3492 0.070 Uiso 1 1 calc R A .
H30B H 0.3789 0.0854 0.3148 0.070 Uiso 1 1 calc R . .
H30C H 0.2866 0.1272 0.3158 0.070 Uiso 1 1 calc R . .
C31 C 0.38713(19) 0.3208(4) 0.37730(13) 0.0477(9) Uani 1 1 d . . .
H31A H 0.4091 0.3786 0.4130 0.072 Uiso 1 1 calc R A .
H31B H 0.3346 0.3607 0.3540 0.072 Uiso 1 1 calc R . .
H31C H 0.4268 0.3192 0.3528 0.072 Uiso 1 1 calc R . .
C32 C 0.45604(17) 0.1024(4) 0.42826(13) 0.0483(9) Uani 1 1 d . . .
H32A H 0.4466 0.0063 0.4404 0.073 Uiso 1 1 calc R A .
H32B H 0.4826 0.1579 0.4638 0.073 Uiso 1 1 calc R . .
H32C H 0.4920 0.0999 0.4009 0.073 Uiso 1 1 calc R . .
C33 C 0.39416(19) 0.5109(3) 0.56195(14) 0.0462(8) Uani 1 1 d . . .
H33A H 0.4055 0.4974 0.5228 0.069 Uiso 1 1 calc R A .
H33B H 0.4361 0.5734 0.5865 0.069 Uiso 1 1 calc R . .
H33C H 0.3393 0.5532 0.5564 0.069 Uiso 1 1 calc R . .
C34 C 0.37826(18) 0.3979(4) 0.65403(13) 0.0449(8) Uani 1 1 d . . .
H34A H 0.3787 0.3094 0.6758 0.067 Uiso 1 1 calc R A .
H34B H 0.3238 0.4423 0.6473 0.067 Uiso 1 1 calc R . .
H34C H 0.4206 0.4612 0.6776 0.067 Uiso 1 1 calc R . .
C35 C 0.48509(16) 0.3088(3) 0.60750(13) 0.0381(7) Uani 1 1 d . . .
H35A H 0.4870 0.2176 0.6276 0.057 Uiso 1 1 calc R A .
H35B H 0.5231 0.3744 0.6337 0.057 Uiso 1 1 calc R . .
H35C H 0.5016 0.2966 0.5701 0.057 Uiso 1 1 calc R . .

loop_
_atom_site_aniso_label
_atom_site_aniso_U_11
_atom_site_aniso_U_22
_atom_site_aniso_U_33
_atom_site_aniso_U_23
_atom_site_aniso_U_13
_atom_site_aniso_U_12
Cu1 0.0406(2) 0.0819(4) 0.02172(19) -0.0136(2) 0.01125(15) -0.0342(2)
N1 0.0264(12) 0.0350(15) 0.0167(10) -0.0037(10) 0.0041(9) -0.0041(11)
N2 0.0267(12) 0.0333(15) 0.0200(11) -0.0023(10) 0.0050(9) -0.0032(10)
N3 0.031(3) 0.053(4) 0.035(3) -0.007(3) 0.014(2) -0.015(3)
C36 0.039(4) 0.054(5) 0.034(4) -0.002(4) 0.010(3) -0.015(3)
C37 0.044(6) 0.093(7) 0.030(5) -0.008(5) 0.010(6) -0.028(6)
N3' 0.032(3) 0.051(4) 0.032(3) -0.010(2) 0.014(2) -0.014(2)
C36' 0.027(4) 0.045(4) 0.035(4) -0.008(3) 0.007(3) -0.016(3)
C37' 0.030(5) 0.046(5) 0.082(7) 0.005(4) -0.018(6) -0.011(4)
C1 0.0291(15) 0.041(2) 0.0253(14) -0.0019(13) 0.0114(12) -0.0025(13)
C2 0.0255(14) 0.0267(17) 0.0216(13) 0.0029(11) 0.0068(11) 0.0014(12)
C3 0.0202(13) 0.0331(18) 0.0255(14) -0.0006(12) 0.0048(11) -0.0041(12)
C4 0.0254(14) 0.0235(17) 0.0247(14) -0.0001(12) 0.0031(11) 0.0019(12)
C5 0.0256(14) 0.0305(19) 0.0284(14) -0.0065(13) 0.0025(11) -0.0035(13)
C6 0.0242(14) 0.0351(19) 0.0211(13) -0.0055(12) 0.0083(11) -0.0025(12)
C7 0.0305(15) 0.035(2) 0.0293(14) -0.0044(13) 0.0060(12) -0.0008(14)
C8 0.0432(18) 0.034(2) 0.0433(18) -0.0124(15) 0.0063(15) -0.0029(15)
C9 0.0419(18) 0.049(2) 0.0304(16) -0.0120(15) -0.0062(14) -0.0013(16)
C10 0.0380(17) 0.047(2) 0.0255(15) 0.0012(14) 0.0004(13) 0.0012(15)
C11 0.0325(15) 0.039(2) 0.0211(13) 0.0004(13) 0.0072(12) -0.0019(13)
C12 0.0366(17) 0.040(2) 0.0433(18) 0.0012(15) 0.0001(14) 0.0024(15)
C13 0.053(2) 0.058(3) 0.077(3) 0.004(2) 0.0124(19) 0.0190(19)
C14 0.055(2) 0.065(3) 0.057(2) 0.020(2) 0.0105(18) 0.0079(19)
C15 0.0373(17) 0.040(2) 0.0319(16) 0.0031(14) 0.0030(13) -0.0048(14)
C16 0.080(3) 0.040(3) 0.086(3) -0.005(2) 0.034(2) 0.000(2)
C17 0.068(2) 0.053(3) 0.046(2) 0.0198(17) 0.0034(17) -0.0071(19)
C18 0.0258(14) 0.0336(18) 0.0181(13) -0.0094(12) 0.0053(11) -0.0036(13)
C19 0.0257(14) 0.0357(19) 0.0219(13) -0.0039(13) 0.0041(11) -0.0041(13)
C20 0.0500(18) 0.043(2) 0.0268(15) 0.0019(13) 0.0114(14) -0.0031(15)
C21 0.054(2) 0.061(3) 0.0343(17) -0.0062(16) 0.0275(16) -0.0044(18)
C22 0.0360(17) 0.054(2) 0.0432(18) -0.0191(17) 0.0180(15) 0.0013(16)
C23 0.0329(16) 0.041(2) 0.0277(15) -0.0105(14) 0.0036(12) 0.0012(14)
C24 0.0349(16) 0.037(2) 0.0334(16) 0.0040(14) 0.0104(13) 0.0060(14)
C25 0.061(2) 0.052(3) 0.134(4) -0.033(3) 0.018(3) 0.010(2)
C26 0.0400(19) 0.099(3) 0.050(2) 0.028(2) 0.0157(16) 0.018(2)
C27 0.065(2) 0.055(3) 0.0441(19) -0.0070(18) 0.0021(17) 0.026(2)
C28 0.057(2) 0.051(3) 0.067(2) -0.0032(19) 0.0149(19) 0.0026(19)
C29 0.095(13) 0.077(11) 0.062(10) 0.004(8) -0.008(10) 0.043(9)
C29' 0.037(3) 0.050(4) 0.056(4) 0.000(3) -0.012(3) 0.004(2)
C30 0.0400(17) 0.071(3) 0.0365(17) -0.0155(16) 0.0221(14) -0.0081(17)
C31 0.0472(19) 0.065(3) 0.0360(17) 0.0045(16) 0.0190(15) -0.0132(17)
C32 0.0365(17) 0.071(3) 0.0407(17) -0.0060(17) 0.0158(14) 0.0087(17)
C33 0.0460(18) 0.032(2) 0.052(2) -0.0072(16) -0.0028(15) -0.0067(15)
C34 0.0359(16) 0.057(2) 0.0392(17) -0.0258(16) 0.0051(13) -0.0139(16)
C35 0.0300(16) 0.043(2) 0.0357(16) -0.0077(14) -0.0009(13) -0.0043(14)

loop_
_atom_type_symbol
_atom_type_description
_atom_type_scat_dispersion_real
_atom_type_scat_dispersion_imag
_atom_type_scat_source
C C 0.0033 0.0016 'International Tables Vol C Tables 4.2.6.8 and 6.1.1.4'
H H 0.0000 0.0000 'International Tables Vol C Tables 4.2.6.8 and 6.1.1.4'
N N 0.0061 0.0033 'International Tables Vol C Tables 4.2.6.8 and 6.1.1.4'
Cu Cu 0.3201 1.2651 'International Tables Vol C Tables 4.2.6.8 and 6.1.1.4'

loop_
_geom_angle_atom_site_label_1
_geom_angle_atom_site_label_2
_geom_angle_atom_site_label_3
_geom_angle
N3 Cu1 N2 108.63(16)
N3 Cu1 N1 144.71(17)
N2 Cu1 N1 102.33(9)
N3 Cu1 N3' 51.4(2)
N2 Cu1 N3' 142.03(15)
N1 Cu1 N3' 109.58(14)
C2 N1 C6 128.7(2)
C2 N1 Cu1 119.81(16)
C6 N1 Cu1 111.27(15)
C4 N2 C18 127.7(2)
C4 N2 Cu1 119.87(16)
C18 N2 Cu1 112.03(16)
C36 N3 Cu1 159.8(5)
N3 C36 C37 178.2(8)
C36' N3' Cu1 162.5(4)
N3' C36' C37' 178.3(8)
C30 C1 C31 107.1(2)
C30 C1 C32 106.4(2)
C31 C1 C32 109.7(2)
C30 C1 C2 116.1(2)
C31 C1 C2 109.8(2)
C32 C1 C2 107.7(2)
N1 C2 C3 121.9(2)
N1 C2 C1 125.3(2)
C3 C2 C1 112.8(2)
C4 C3 C2 134.2(2)
N2 C4 C3 121.6(2)
N2 C4 C5 125.0(2)
C3 C4 C5 113.4(2)
C34 C5 C35 106.6(2)
C34 C5 C33 106.3(2)
C35 C5 C33 109.2(2)
C34 C5 C4 116.6(2)
C35 C5 C4 111.0(2)
C33 C5 C4 106.9(2)
C7 C6 C11 120.4(2)
C7 C6 N1 119.7(2)
C11 C6 N1 119.2(3)
C8 C7 C6 118.8(3)
C8 C7 C12 119.3(3)
C6 C7 C12 121.9(2)
C9 C8 C7 121.2(3)
C10 C9 C8 119.5(3)
C9 C10 C11 122.0(3)
C10 C11 C6 118.1(3)
C10 C11 C15 119.7(3)
C6 C11 C15 122.2(2)
C7 C12 C14 111.0(2)
C7 C12 C13 112.4(3)
C14 C12 C13 109.9(3)
C11 C15 C16 111.2(3)
C11 C15 C17 112.6(3)
C16 C15 C17 110.2(3)
C19 C18 C23 120.4(2)
C19 C18 N2 119.4(2)
C23 C18 N2 119.4(2)
C20 C19 C18 118.7(3)
C20 C19 C24 120.0(3)
C18 C19 C24 121.3(2)
C21 C20 C19 121.1(3)
C22 C21 C20 119.8(3)
C21 C22 C23 121.7(3)
C22 C23 C18 118.3(3)
C22 C23 C27 119.2(3)
C18 C23 C27 122.5(3)
C19 C24 C25 110.3(2)
C19 C24 C26 112.8(2)
C25 C24 C26 110.8(3)
C29 C27 C23 126.0(7)
C29 C27 C28 117.9(6)
C23 C27 C28 113.6(3)
C29 C27 C29' 44.7(9)
C23 C27 C29' 106.6(3)
C28 C27 C29' 105.9(3)

loop_
_geom_bond_atom_site_label_1
_geom_bond_atom_site_label_2
_geom_bond_distance
Cu1 N3 1.887(5)
Cu1 N2 1.931(2)
Cu1 N1 1.936(2)
Cu1 N3' 1.948(5)
N1 C2 1.324(3)
N1 C6 1.430(3)
N2 C4 1.333(3)
N2 C18 1.429(3)
N3 C36 1.122(8)
C36 C37 1.457(11)
N3' C36' 1.153(8)
C36' C37' 1.452(9)
C1 C30 1.535(4)
C1 C31 1.536(4)
C1 C32 1.540(4)
C1 C2 1.565(3)
C2 C3 1.413(3)
C3 C4 1.409(3)
C4 C5 1.562(4)
C5 C34 1.537(4)
C5 C35 1.537(4)
C5 C33 1.538(4)
C6 C7 1.404(4)
C6 C11 1.411(4)
C7 C8 1.396(4)
C7 C12 1.524(4)
C8 C9 1.380(4)
C9 C10 1.373(4)
C10 C11 1.393(4)
C11 C15 1.517(4)
C12 C14 1.527(4)
C12 C13 1.528(5)
C15 C16 1.519(4)
C15 C17 1.535(4)
C18 C19 1.403(4)
C18 C23 1.407(4)
C19 C20 1.395(4)
C19 C24 1.518(4)
C20 C21 1.377(4)
C21 C22 1.370(5)
C22 C23 1.393(4)
C23 C27 1.512(4)
C24 C25 1.521(5)
C24 C26 1.524(4)
C27 C29 1.356(13)
C27 C28 1.519(5)
C27 C29' 1.629(7)

loop_
_geom_torsion_atom_site_label_1
_geom_torsion_atom_site_label_2
_geom_torsion_atom_site_label_3
_geom_torsion_atom_site_label_4
_geom_torsion
N3 Cu1 N1 C2 -150.8(3)
N2 Cu1 N1 C2 0.2(2)
N3' Cu1 N1 C2 159.3(2)
N3 Cu1 N1 C6 33.6(4)
N2 Cu1 N1 C6 -175.38(18)
N3' Cu1 N1 C6 -16.3(3)
N3 Cu1 N2 C4 167.3(3)
N1 Cu1 N2 C4 4.5(2)
N3' Cu1 N2 C4 -142.4(3)
N3 Cu1 N2 C18 -5.9(3)
N1 Cu1 N2 C18 -168.75(18)
N3' Cu1 N2 C18 44.3(3)
N2 Cu1 N3 C36 26.4(17)
N1 Cu1 N3 C36 176.4(15)
N3' Cu1 N3 C36 -116.3(18)
Cu1 N3 C36 C37 -30(32)
N3 Cu1 N3' C36' -158.0(18)
N2 Cu1 N3' C36' 133.1(16)
N1 Cu1 N3' C36' -12.5(17)
Cu1 N3' C36' C37' -91(24)
C6 N1 C2 C3 170.8(3)
Cu1 N1 C2 C3 -4.0(4)
C6 N1 C2 C1 -10.8(4)
Cu1 N1 C2 C1 174.4(2)
C30 C1 C2 N1 -1.8(4)
C31 C1 C2 N1 119.8(3)
C32 C1 C2 N1 -120.9(3)
C30 C1 C2 C3 176.7(3)
C31 C1 C2 C3 -61.7(3)
C32 C1 C2 C3 57.7(3)
N1 C2 C3 C4 4.4(5)
C1 C2 C3 C4 -174.1(3)
C18 N2 C4 C3 166.7(3)
Cu1 N2 C4 C3 -5.3(3)
C18 N2 C4 C5 -15.5(4)
Cu1 N2 C4 C5 172.5(2)
C2 C3 C4 N2 1.1(5)
C2 C3 C4 C5 -177.0(3)
N2 C4 C5 C34 1.8(4)
C3 C4 C5 C34 179.8(3)
N2 C4 C5 C35 124.1(3)
C3 C4 C5 C35 -57.9(3)
N2 C4 C5 C33 -116.9(3)
C3 C4 C5 C33 61.1(3)
C2 N1 C6 C7 107.8(3)
Cu1 N1 C6 C7 -77.1(3)
C2 N1 C6 C11 -81.4(3)
Cu1 N1 C6 C11 93.7(2)
C11 C6 C7 C8 0.1(4)
N1 C6 C7 C8 170.8(2)
C11 C6 C7 C12 -178.9(2)
N1 C6 C7 C12 -8.2(4)
C6 C7 C8 C9 -0.4(4)
C12 C7 C8 C9 178.6(3)
C7 C8 C9 C10 0.7(5)
C8 C9 C10 C11 -0.7(5)
C9 C10 C11 C6 0.4(4)
C9 C10 C11 C15 -179.1(3)
C7 C6 C11 C10 -0.1(4)
N1 C6 C11 C10 -170.8(2)
C7 C6 C11 C15 179.3(2)
N1 C6 C11 C15 8.6(4)
C8 C7 C12 C14 -66.8(4)
C6 C7 C12 C14 112.3(3)
C8 C7 C12 C13 56.8(4)
C6 C7 C12 C13 -124.2(3)
C10 C11 C15 C16 75.5(3)
C6 C11 C15 C16 -103.9(3)
C10 C11 C15 C17 -48.8(4)
C6 C11 C15 C17 131.8(3)
C4 N2 C18 C19 -79.0(4)
Cu1 N2 C18 C19 93.6(2)
C4 N2 C18 C23 110.3(3)
Cu1 N2 C18 C23 -77.1(3)
C23 C18 C19 C20 -1.5(4)
N2 C18 C19 C20 -172.1(2)
C23 C18 C19 C24 175.9(2)
N2 C18 C19 C24 5.3(4)
C18 C19 C20 C21 0.1(4)
C24 C19 C20 C21 -177.3(3)
C19 C20 C21 C22 1.0(5)
C20 C21 C22 C23 -0.8(5)
C21 C22 C23 C18 -0.6(5)
C21 C22 C23 C27 177.6(3)
C19 C18 C23 C22 1.7(4)
N2 C18 C23 C22 172.3(3)
C19 C18 C23 C27 -176.4(3)
N2 C18 C23 C27 -5.8(4)
C20 C19 C24 C25 81.3(4)
C18 C19 C24 C25 -96.1(3)
C20 C19 C24 C26 -43.1(4)
C18 C19 C24 C26 139.5(3)
C22 C23 C27 C29 -101.9(14)
C18 C23 C27 C29 76.2(14)
C22 C23 C27 C28 59.9(4)
C18 C23 C27 C28 -122.1(3)
C22 C23 C27 C29' -56.3(4)
C18 C23 C27 C29' 121.7(4)
